data_7151472
loop_
_publ_author_name
'Merino, Pedro'
'Tejero, Tomas'
'Laguna, Mariano'
'Cerrada, Elena'
'Moreno, Ana'
'Lopez, Jose A.'

_publ_section_title
;
 An investigation of the Lewis acid mediated 1,3-dipolar cycloaddition
 between N-benzyl-C-(2-pyridyl)nitrone and allylic alcohol. Direct
 entry to isoxazolidinyl C-nucleosidesElectronic supplementary
 information (ESI) available: optimized geometries (PDB format). See
 http://www.rsc.org/suppdata/ob/b3/b304112c/
;
_journal_issue 13
_journal_name_full 'Organic &amp;  Biomolecular Chemistry'
_journal_page_first 2336
_journal_paper_doi 10.1039/b304112c
_journal_volume 1
_journal_year 2003
_chemical_formula_moiety 'C13 H12 Br2 N2 O Zn'
_chemical_formula_sum 'C13 H12 Br2 N2 O Zn'
_chemical_formula_weight 437.44
_chemical_name_systematic
;
?
;
_space_group_IT_number 2
_symmetry_cell_setting triclinic
_symmetry_space_group_name_Hall '-P 1'
_symmetry_space_group_name_H-M 'P -1'
_atom_sites_solution_hydrogens geom
_atom_sites_solution_primary direct
_atom_sites_solution_secondary difmap
_audit_creation_method SHELXL-97
_cell_angle_alpha 87.864(9)
_cell_angle_beta 80.786(9)
_cell_angle_gamma 84.422(9)
_cell_formula_units_Z 2
_cell_length_a 7.2668(7)
_cell_length_b 8.1141(9)
_cell_length_c 12.9245(15)
_cell_measurement_reflns_used 72
_cell_measurement_temperature 200(2)
_cell_measurement_theta_max 20.0
_cell_measurement_theta_min 12.5
_cell_volume 748.50(14)
_computing_structure_refinement 'SHELXL-97 (Sheldrick, 1997)'
_computing_structure_solution 'SHELXS-97 (Sheldrick, 1990)'
_diffrn_ambient_temperature 200(2)
_diffrn_measured_fraction_theta_full 0.962
_diffrn_measured_fraction_theta_max 0.962
_diffrn_measurement_device_type 'Siemens P4'
_diffrn_measurement_method '\w/2\q scans'
_diffrn_radiation_monochromator graphite
_diffrn_radiation_source 'normal-focus sealed tube'
_diffrn_radiation_type MoK\a
_diffrn_radiation_wavelength 0.71073
_diffrn_reflns_av_R_equivalents 0.0174
_diffrn_reflns_av_sigmaI/netI 0.0284
_diffrn_reflns_limit_h_max 8
_diffrn_reflns_limit_h_min -1
_diffrn_reflns_limit_k_max 9
_diffrn_reflns_limit_k_min -9
_diffrn_reflns_limit_l_max 15
_diffrn_reflns_limit_l_min -15
_diffrn_reflns_number 3256
_diffrn_reflns_theta_full 24.99
_diffrn_reflns_theta_max 24.99
_diffrn_reflns_theta_min 2.52
_exptl_absorpt_coefficient_mu 6.971
_exptl_absorpt_correction_T_max 0.894
_exptl_absorpt_correction_T_min 0.315
_exptl_absorpt_correction_type psi-scan
_exptl_absorpt_process_details
;
Azimuthal psi-scans of 12 reflections at 10\% intervals.
Data corrected with the program: XPREP, SHELXTL v. 5 (Siemens),
calculated with the treatment for thin plates (principal
face: 0 0 1, minimum glancing angle: 1\%)
;
_exptl_crystal_colour colourless
_exptl_crystal_density_diffrn 1.941
_exptl_crystal_density_method 'not measured'
_exptl_crystal_description plate
_exptl_crystal_F_000 424
_exptl_crystal_size_max 0.52
_exptl_crystal_size_mid 0.24
_exptl_crystal_size_min 0.04
_refine_diff_density_max 0.731
_refine_diff_density_min -0.817
_refine_diff_density_rms 0.121
_refine_ls_extinction_method none
_refine_ls_goodness_of_fit_ref 1.028
_refine_ls_hydrogen_treatment mixed
_refine_ls_matrix_type full
_refine_ls_number_parameters 172
_refine_ls_number_reflns 2540
_refine_ls_number_restraints 0
_refine_ls_restrained_S_all 1.028
_refine_ls_R_factor_all 0.0513
_refine_ls_R_factor_gt 0.0375
_refine_ls_shift/su_max 0.000
_refine_ls_shift/su_mean 0.000
_refine_ls_structure_factor_coef Fsqd
_refine_ls_weighting_details 'calc w=1/[\s^2^(Fo^2^)+(0.0680P)^2^+0.2253P] where P=(Fo^2^+2Fc^2^)/3'
_refine_ls_weighting_scheme calc
_refine_ls_wR_factor_gt 0.0942
_refine_ls_wR_factor_ref 0.1024
_reflns_number_gt 2084
_reflns_number_total 2540
_reflns_threshold_expression >2sigma(I)
_cod_data_source_file b304112c.txt
_cod_data_source_block piri3lam
_cod_depositor_comments
;
The following automatic conversions were performed:
'_symmetry_cell_setting' value 'Triclinic' changed to 'triclinic'
according to '/home/saulius/struct/CIF-dictionaries/cif_core.dic'
dictionary named 'cif_core.dic' version 2.4.1 from 2010-06-29.

Automatic conversion script
Id: cif_fix_enum 1527 2010-12-29 10:47:43Z saulius 
;
_cod_original_sg_symbol_H-M P-1
_cod_database_code 7151472

loop_
_symmetry_equiv_pos_as_xyz
'x, y, z'
'-x, -y, -z'

loop_
_atom_site_label
_atom_site_type_symbol
_atom_site_fract_x
_atom_site_fract_y
_atom_site_fract_z
_atom_site_U_iso_or_equiv
_atom_site_adp_type
_atom_site_occupancy
_atom_site_symmetry_multiplicity
_atom_site_calc_flag
_atom_site_refinement_flags
_atom_site_disorder_assembly
_atom_site_disorder_group
Zn Zn 0.38951(8) 0.23421(6) 0.30578(5) 0.02914(18) Uani 1 1 d . . .
Br1 Br 0.52509(7) -0.04072(6) 0.32116(5) 0.04028(19) Uani 1 1 d . . .
Br2 Br 0.58308(8) 0.44957(6) 0.27905(5) 0.0446(2) Uani 1 1 d . . .
N1 N 0.1746(5) 0.2669(4) 0.4283(3) 0.0246(8) Uani 1 1 d . . .
C1 C 0.2019(7) 0.3305(6) 0.5186(4) 0.0303(11) Uani 1 1 d . . .
H1 H 0.3193 0.3701 0.5226 0.036 Uiso 1 1 calc R . .
C2 C 0.0639(7) 0.3399(6) 0.6061(4) 0.0336(11) Uani 1 1 d . . .
H2 H 0.0867 0.3862 0.6688 0.040 Uiso 1 1 calc R . .
C3 C -0.1051(7) 0.2824(6) 0.6021(4) 0.0342(12) Uani 1 1 d . . .
H3 H -0.2002 0.2866 0.6619 0.041 Uiso 1 1 calc R . .
C4 C -0.1353(7) 0.2177(6) 0.5092(4) 0.0325(11) Uani 1 1 d . . .
H4 H -0.2515 0.1766 0.5043 0.039 Uiso 1 1 calc R . .
C5 C 0.0058(6) 0.2141(5) 0.4242(4) 0.0268(10) Uani 1 1 d . . .
C6 C -0.0359(6) 0.1502(5) 0.3282(4) 0.0254(10) Uani 1 1 d . . .
H6 H -0.1418 0.0883 0.3354 0.030 Uiso 1 1 calc R . .
N2 N 0.0530(5) 0.1670(4) 0.2338(3) 0.0254(9) Uani 1 1 d . . .
O O 0.2084(5) 0.2399(4) 0.2051(3) 0.0326(8) Uani 1 1 d . . .
C7 C -0.0195(7) 0.1008(6) 0.1429(4) 0.0311(11) Uani 1 1 d . . .
H7A H 0.0042 0.1764 0.0814 0.037 Uiso 1 1 calc R . .
H7B H -0.1565 0.0952 0.1609 0.037 Uiso 1 1 calc R . .
C8 C 0.0743(7) -0.0687(6) 0.1161(4) 0.0302(11) Uani 1 1 d . . .
C9 C 0.2621(8) -0.0912(7) 0.0754(5) 0.0525(16) Uani 1 1 d . . .
H9 H 0.3346 0.0010 0.0636 0.063 Uiso 1 1 calc R . .
C10 C 0.3436(10) -0.2484(9) 0.0521(7) 0.071(2) Uani 1 1 d . . .
H10 H 0.4736 -0.2646 0.0255 0.085 Uiso 1 1 calc R . .
C11 C 0.2386(12) -0.3831(8) 0.0669(6) 0.067(2) Uani 1 1 d . . .
H11 H 0.2962 -0.4908 0.0494 0.080 Uiso 1 1 calc R . .
C12 C 0.0527(11) -0.3617(7) 0.1065(5) 0.0542(17) Uani 1 1 d . . .
H12 H -0.0193 -0.4542 0.1171 0.065 Uiso 1 1 calc R . .
C13 C -0.0310(9) -0.2040(7) 0.1314(4) 0.0428(14) Uani 1 1 d . . .
H13 H -0.1606 -0.1886 0.1590 0.051 Uiso 1 1 calc R . .

loop_
_atom_site_aniso_label
_atom_site_aniso_U_11
_atom_site_aniso_U_22
_atom_site_aniso_U_33
_atom_site_aniso_U_23
_atom_site_aniso_U_13
_atom_site_aniso_U_12
Zn 0.0238(3) 0.0280(3) 0.0357(3) -0.0056(2) -0.0013(2) -0.0064(2)
Br1 0.0303(3) 0.0267(3) 0.0613(4) -0.0016(2) 0.0017(3) -0.0047(2)
Br2 0.0359(3) 0.0330(3) 0.0670(4) -0.0023(2) -0.0070(3) -0.0149(2)
N1 0.025(2) 0.0220(18) 0.027(2) -0.0031(15) -0.0031(17) -0.0037(15)
C1 0.031(3) 0.029(2) 0.033(3) -0.003(2) -0.009(2) -0.005(2)
C2 0.042(3) 0.027(2) 0.033(3) -0.003(2) -0.008(2) -0.002(2)
C3 0.039(3) 0.031(3) 0.030(3) -0.001(2) 0.002(2) -0.004(2)
C4 0.032(3) 0.034(3) 0.033(3) -0.003(2) -0.003(2) -0.009(2)
C5 0.027(2) 0.020(2) 0.033(3) -0.0051(18) -0.004(2) -0.0017(18)
C6 0.022(2) 0.027(2) 0.029(3) -0.0065(19) -0.005(2) -0.0054(18)
N2 0.025(2) 0.0215(18) 0.031(2) -0.0076(16) -0.0062(18) 0.0001(15)
O 0.0318(19) 0.0389(19) 0.0291(19) -0.0006(15) -0.0043(15) -0.0141(15)
C7 0.035(3) 0.031(3) 0.029(3) -0.009(2) -0.012(2) -0.002(2)
C8 0.039(3) 0.030(2) 0.023(3) -0.0100(19) -0.009(2) -0.002(2)
C9 0.043(3) 0.043(3) 0.071(5) -0.025(3) -0.005(3) 0.001(3)
C10 0.050(4) 0.057(4) 0.103(6) -0.033(4) -0.002(4) 0.012(3)
C11 0.092(6) 0.038(4) 0.070(5) -0.018(3) -0.020(4) 0.020(4)
C12 0.094(5) 0.026(3) 0.040(3) -0.004(2) 0.003(4) -0.012(3)
C13 0.060(4) 0.037(3) 0.029(3) -0.009(2) 0.004(3) -0.009(3)

loop_
_atom_type_symbol
_atom_type_description
_atom_type_scat_dispersion_real
_atom_type_scat_dispersion_imag
_atom_type_scat_source
C C 0.0033 0.0016 'International Tables Vol C Tables 4.2.6.8 and 6.1.1.4'
H H 0.0000 0.0000 'International Tables Vol C Tables 4.2.6.8 and 6.1.1.4'
N N 0.0061 0.0033 'International Tables Vol C Tables 4.2.6.8 and 6.1.1.4'
O O 0.0106 0.0060 'International Tables Vol C Tables 4.2.6.8 and 6.1.1.4'
Zn Zn 0.2839 1.4301 'International Tables Vol C Tables 4.2.6.8 and 6.1.1.4'
Br Br -0.2901 2.4595 'International Tables Vol C Tables 4.2.6.8 and 6.1.1.4'

loop_
_geom_angle_atom_site_label_1
_geom_angle_atom_site_label_2
_geom_angle_atom_site_label_3
_geom_angle
_geom_angle_site_symmetry_1
_geom_angle_site_symmetry_3
_geom_angle_publ_flag
O Zn N1 90.73(15) . . ?
O Zn Br2 113.43(10) . . ?
N1 Zn Br2 114.39(10) . . ?
O Zn Br1 108.69(10) . . ?
N1 Zn Br1 106.62(11) . . ?
Br2 Zn Br1 119.19(3) . . ?
C1 N1 C5 117.8(4) . . ?
C1 N1 Zn 120.7(3) . . ?
C5 N1 Zn 121.3(3) . . ?
N1 C1 C2 121.9(5) . . ?
N1 C1 H1 119.0 . . ?
C2 C1 H1 119.0 . . ?
C3 C2 C1 119.8(5) . . ?
C3 C2 H2 120.1 . . ?
C1 C2 H2 120.1 . . ?
C2 C3 C4 118.8(5) . . ?
C2 C3 H3 120.6 . . ?
C4 C3 H3 120.6 . . ?
C5 C4 C3 118.9(5) . . ?
C5 C4 H4 120.5 . . ?
C3 C4 H4 120.5 . . ?
N1 C5 C4 122.7(4) . . ?
N1 C5 C6 120.8(4) . . ?
C4 C5 C6 116.5(4) . . ?
N2 C6 C5 128.2(4) . . ?
N2 C6 H6 115.9 . . ?
C5 C6 H6 115.9 . . ?
C6 N2 O 126.9(4) . . ?
C6 N2 C7 120.3(4) . . ?
O N2 C7 112.8(4) . . ?
N2 O Zn 118.0(3) . . ?
N2 C7 C8 110.6(4) . . ?
N2 C7 H7A 109.5 . . ?
C8 C7 H7A 109.5 . . ?
N2 C7 H7B 109.5 . . ?
C8 C7 H7B 109.5 . . ?
H7A C7 H7B 108.1 . . ?
C9 C8 C13 119.8(5) . . ?
C9 C8 C7 121.0(5) . . ?
C13 C8 C7 119.2(5) . . ?
C10 C9 C8 119.4(6) . . ?
C10 C9 H9 120.3 . . ?
C8 C9 H9 120.3 . . ?
C9 C10 C11 120.8(7) . . ?
C9 C10 H10 119.6 . . ?
C11 C10 H10 119.6 . . ?
C12 C11 C10 120.1(6) . . ?
C12 C11 H11 120.0 . . ?
C10 C11 H11 120.0 . . ?
C11 C12 C13 119.7(6) . . ?
C11 C12 H12 120.1 . . ?
C13 C12 H12 120.1 . . ?
C8 C13 C12 120.1(6) . . ?
C8 C13 H13 119.9 . . ?
C12 C13 H13 119.9 . . ?

loop_
_geom_bond_atom_site_label_1
_geom_bond_atom_site_label_2
_geom_bond_distance
_geom_bond_site_symmetry_2
_geom_bond_publ_flag
Zn O 1.990(3) . ?
Zn N1 2.043(4) . ?
Zn Br2 2.3300(8) . ?
Zn Br1 2.3641(8) . ?
N1 C1 1.345(6) . ?
N1 C5 1.348(6) . ?
C1 C2 1.386(7) . ?
C1 H1 0.9500 . ?
C2 C3 1.364(7) . ?
C2 H2 0.9500 . ?
C3 C4 1.385(7) . ?
C3 H3 0.9500 . ?
C4 C5 1.377(7) . ?
C4 H4 0.9500 . ?
C5 C6 1.449(6) . ?
C6 N2 1.295(6) . ?
C6 H6 0.9500 . ?
N2 O 1.320(5) . ?
N2 C7 1.498(6) . ?
C7 C8 1.501(6) . ?
C7 H7A 0.9900 . ?
C7 H7B 0.9900 . ?
C8 C9 1.379(8) . ?
C8 C13 1.388(8) . ?
C9 C10 1.376(8) . ?
C9 H9 0.9500 . ?
C10 C11 1.384(11) . ?
C10 H10 0.9500 . ?
C11 C12 1.362(10) . ?
C11 H11 0.9500 . ?
C12 C13 1.389(8) . ?
C12 H12 0.9500 . ?
C13 H13 0.9500 . ?
